data_2014547
loop_
_publ_author_name
'Kontturi, Mervi'
'Per\"aniemi, Sirpa'
'Veps\"al\"ainen, Jouko J.'
'Ahlgr\'en, Markku'

_publ_section_title
;
 Poly[[tetraaqua(\m~7~-hydrogen
 dichloromethylenebisphosphonato)(\m~5~-hydrogen
 dichloromethylenebisphosphonato)tribarium(II)] monohydrate]
;
_journal_issue 11
_journal_name_full 'Acta Crystallographica Section C'
_journal_page_first m592
_journal_page_last m594
_journal_paper_doi 10.1107/S0108270104023704
_journal_volume 60
_journal_year 2004
_chemical_formula_iupac '[Ba3 (C H Cl2 O6 P2)2 (H2 O)4] , H2 O'
_chemical_formula_moiety 'C2 H10 Ba3 Cl4 O16 P4 , H2 O'
_chemical_formula_sum 'C2 H12 Ba3 Cl4 O17 P4'
_chemical_formula_weight 985.82
_chemical_name_common 'Barium clodronate'
_chemical_name_systematic
;Poly[[tetraaqua(\m~7~-hydrogen
 dichloromethylenebisphosphonato)(\m~5~-hydrogen
dichloromethylenebisphosphonato)tribarium(II)]
 monohydrate]
;
_space_group_IT_number 14
_symmetry_cell_setting monoclinic
_symmetry_space_group_name_Hall '-P 2ybc'
_symmetry_space_group_name_H-M 'P 1 21/c 1'
_atom_sites_solution_hydrogens geom
_atom_sites_solution_primary direct
_atom_sites_solution_secondary difmap
_cell_angle_alpha 90.00
_cell_angle_beta 90.290(2)
_cell_angle_gamma 90.00
_cell_formula_units_Z 4
_cell_length_a 11.4147(3)
_cell_length_b 12.9907(4)
_cell_length_c 14.2937(5)
_cell_measurement_reflns_used 24802
_cell_measurement_temperature 120(2)
_cell_measurement_theta_max 26.00
_cell_measurement_theta_min 2.77
_cell_volume 2119.51(11)
_computing_cell_refinement 'DENZO and SCALEPACK (Otwinowski & Minor, 1997)'
_computing_data_collection 'COLLECT (Nonius, 1998)'
_computing_data_reduction 'DENZO and SCALEPACK'
_computing_molecular_graphics 'XP in SHELXTL (Bruker, 1998)'
_computing_publication_material SHELXL97
_computing_structure_refinement 'SHELXL97 (Sheldrick, 1997)'
_computing_structure_solution 'SHELXS97 (Sheldrick, 1997)'
_diffrn_ambient_temperature 120(2)
_diffrn_measured_fraction_theta_full 0.994
_diffrn_measured_fraction_theta_max 0.994
_diffrn_measurement_device_type 'Nonius KappaCCD area-detector'
_diffrn_measurement_method 'type of scans'
_diffrn_radiation_monochromator graphite
_diffrn_radiation_source 'fine-focus sealed tube'
_diffrn_radiation_type MoK\a
_diffrn_radiation_wavelength 0.71073
_diffrn_reflns_av_R_equivalents 0.0543
_diffrn_reflns_av_sigmaI/netI 0.0323
_diffrn_reflns_limit_h_max 14
_diffrn_reflns_limit_h_min -14
_diffrn_reflns_limit_k_max 16
_diffrn_reflns_limit_k_min -16
_diffrn_reflns_limit_l_max 17
_diffrn_reflns_limit_l_min -17
_diffrn_reflns_number 24802
_diffrn_reflns_theta_full 26.00
_diffrn_reflns_theta_max 26.00
_diffrn_reflns_theta_min 2.77
_exptl_absorpt_coefficient_mu 6.395
_exptl_absorpt_correction_T_max 0.528
_exptl_absorpt_correction_T_min 0.277
_exptl_absorpt_correction_type multi-scan
_exptl_absorpt_process_details '(XPREP in SHELXTL; Bruker, 1998)'
_exptl_crystal_colour colourless
_exptl_crystal_density_diffrn 3.089
_exptl_crystal_density_meas ?
_exptl_crystal_density_method 'not measured'
_exptl_crystal_description needle
_exptl_crystal_F_000 1824
_exptl_crystal_size_max 0.25
_exptl_crystal_size_mid 0.10
_exptl_crystal_size_min 0.10
_refine_diff_density_max 0.720
_refine_diff_density_min -0.817
_refine_ls_extinction_coef 0.00049(6)
_refine_ls_extinction_expression Fc^*^=kFc[1+0.001xFc^2^\l^3^/sin(2\q)]^-1/4^
_refine_ls_extinction_method 'SHELXL97 (Sheldrick, 1997)'
_refine_ls_goodness_of_fit_ref 1.133
_refine_ls_hydrogen_treatment constr
_refine_ls_matrix_type full
_refine_ls_number_parameters 272
_refine_ls_number_reflns 4133
_refine_ls_number_restraints 0
_refine_ls_restrained_S_all 1.133
_refine_ls_R_factor_all 0.0312
_refine_ls_R_factor_gt 0.0263
_refine_ls_shift/su_max 0.000
_refine_ls_shift/su_mean 0.001
_refine_ls_structure_factor_coef Fsqd
_refine_ls_weighting_details 'calc w = 1/[\s^2^(Fo^2^)+(0.0176P)^2^+7.3351P] where P=(Fo^2^+2Fc^2^)/3'
_refine_ls_weighting_scheme calc
_refine_ls_wR_factor_gt 0.0560
_refine_ls_wR_factor_ref 0.0574
_reflns_number_gt 3746
_reflns_number_total 4133
_reflns_threshold_expression I>2\s(I)
_cod_data_source_file sk1775.cif
_cod_data_source_block I
_cod_depositor_comments
;
The following automatic conversions were performed:

'_exptl_crystal_density_meas' value 'not measured' was changed to '?'
- the value is perceived as not measured.

Automatic conversion script
Id: cif_fix_values 3008 2015-01-20 13:52:24Z robertas 
;
_cod_original_sg_symbol_H-M 'P 21/c'
_cod_database_code 2014547
_cod_database_fobs_code 2014547

loop_
_symmetry_equiv_pos_as_xyz
'x, y, z'
'-x, y+1/2, -z+1/2'
'-x, -y, -z'
'x, -y-1/2, z-1/2'

loop_
_atom_site_label
_atom_site_fract_x
_atom_site_fract_y
_atom_site_fract_z
_atom_site_U_iso_or_equiv
_atom_site_adp_type
_atom_site_calc_flag
_atom_site_refinement_flags
_atom_site_occupancy
_atom_site_disorder_assembly
_atom_site_disorder_group
_atom_site_type_symbol
Ba1 -0.11188(2) 0.130025(18) 0.514612(18) 0.01125(8) Uani d . 1 . . Ba
Ba2 0.01823(2) 0.368685(18) 0.337945(18) 0.01007(8) Uani d . 1 . . Ba
Ba3 0.18538(2) 0.335076(19) 0.618552(18) 0.01152(8) Uani d . 1 . . Ba
Cl1 0.37361(10) 0.29439(8) 0.44452(8) 0.0164(2) Uani d . 1 . . Cl
Cl2 0.42071(9) 0.10881(8) 0.34054(8) 0.0170(2) Uani d . 1 . . Cl
Cl3 -0.29801(10) 0.02586(8) 0.21423(8) 0.0176(2) Uani d . 1 . . Cl
Cl4 -0.31975(9) 0.23672(8) 0.14453(8) 0.0169(2) Uani d . 1 . . Cl
C1 0.3323(4) 0.1619(3) 0.4317(3) 0.0112(9) Uani d . 1 . . C
C2 -0.2255(4) 0.1262(3) 0.1515(3) 0.0107(9) Uani d . 1 . . C
P1 0.17709(10) 0.15788(8) 0.39167(8) 0.0095(2) Uani d . 1 . . P
P2 0.36085(10) 0.09218(8) 0.54189(8) 0.0113(2) Uani d . 1 . . P
P3 -0.09084(9) 0.16235(8) 0.21712(8) 0.0092(2) Uani d . 1 . . P
P4 -0.19793(10) 0.08175(8) 0.03015(8) 0.0104(2) Uani d . 1 . . P
O11 0.1063(3) 0.2156(2) 0.4649(2) 0.0125(6) Uani d . 1 . . O
O12 0.1739(3) 0.2140(2) 0.2988(2) 0.0116(6) Uani d . 1 . . O
O13 0.1489(3) 0.0443(2) 0.3865(2) 0.0133(6) Uani d . 1 . . O
O21 0.2836(3) 0.1401(2) 0.6136(2) 0.0138(7) Uani d . 1 . . O
O22 0.4910(3) 0.1158(2) 0.5684(2) 0.0157(7) Uani d . 1 . . O
H22 0.5413 0.0776 0.5422 0.023 Uiso d R 1 . . H
O23 0.3426(3) -0.0208(2) 0.5212(2) 0.0137(6) Uani d . 1 . . O
O31 -0.1235(3) 0.1839(2) 0.3177(2) 0.0152(7) Uani d . 1 . . O
O32 -0.0154(3) 0.0674(2) 0.2047(2) 0.0148(6) Uani d . 1 . . O
O33 -0.0406(3) 0.2576(2) 0.1700(2) 0.0122(6) Uani d . 1 . . O
O41 -0.1186(3) 0.1609(2) -0.0118(2) 0.0142(6) Uani d . 1 . . O
O42 -0.3229(3) 0.0864(2) -0.0170(2) 0.0165(7) Uani d . 1 . . O
H42 -0.3296 0.1460 -0.0412 0.025 Uiso d R 1 . . H
O43 -0.1556(3) -0.0275(2) 0.0307(2) 0.0141(6) Uani d . 1 . . O
O1 0.0753(3) 0.0380(2) 0.6134(2) 0.0166(7) Uani d . 1 . . O
H1A 0.1367 0.0747 0.6188 0.025 Uiso d R 1 . . H
H1B 0.0785 -0.0087 0.6550 0.025 Uiso d R 1 . . H
O2 -0.3309(3) 0.2321(3) 0.3960(3) 0.0269(8) Uani d . 1 . . O
H2A -0.2767 0.2065 0.3637 0.040 Uiso d R 1 . . H
H2B -0.3614 0.1843 0.4285 0.040 Uiso d R 1 . . H
O3 -0.1996(3) 0.4634(2) 0.2859(2) 0.0160(7) Uani d . 1 . . O
H3A -0.1721 0.4848 0.2343 0.024 Uiso d R 1 . . H
H3B -0.2583 0.4253 0.2736 0.024 Uiso d R 1 . . H
O4 0.4180(3) 0.4077(3) 0.6269(3) 0.0279(8) Uani d . 1 . . O
H4A 0.4286 0.4689 0.6464 0.042 Uiso d R 1 . . H
H4B 0.4796 0.3878 0.6002 0.042 Uiso d R 1 . . H
O5 0.4422(3) 0.6004(3) 0.7230(3) 0.0292(8) Uani d . 1 . . O
H5A 0.4343 0.6495 0.6842 0.044 Uiso d R 1 . . H
H5B 0.4824 0.6219 0.7689 0.044 Uiso d R 1 . . H

loop_
_atom_site_aniso_label
_atom_site_aniso_U_11
_atom_site_aniso_U_22
_atom_site_aniso_U_33
_atom_site_aniso_U_12
_atom_site_aniso_U_13
_atom_site_aniso_U_23
Ba1 0.01566(15) 0.00770(13) 0.01037(15) -0.00007(9) -0.00102(10) 0.00007(10)
Ba2 0.01298(14) 0.00725(13) 0.00998(14) 0.00006(9) -0.00127(10) 0.00002(10)
Ba3 0.01581(15) 0.00977(13) 0.00899(14) 0.00212(10) 0.00093(10) 0.00020(10)
Cl1 0.0178(6) 0.0119(5) 0.0196(6) -0.0031(4) 0.0012(4) -0.0018(4)
Cl2 0.0151(5) 0.0208(5) 0.0151(6) 0.0027(4) 0.0038(4) -0.0037(5)
Cl3 0.0180(6) 0.0184(5) 0.0164(6) -0.0071(4) 0.0014(4) 0.0037(4)
Cl4 0.0156(5) 0.0166(5) 0.0185(6) 0.0062(4) -0.0005(4) -0.0015(4)
C1 0.012(2) 0.0103(19) 0.011(2) 0.0004(17) 0.0031(17) -0.0050(17)
C2 0.009(2) 0.0079(19) 0.015(2) -0.0001(16) -0.0014(17) 0.0032(17)
P1 0.0105(5) 0.0095(5) 0.0086(5) 0.0005(4) -0.0006(4) 0.0009(4)
P2 0.0116(5) 0.0111(5) 0.0111(6) 0.0021(4) -0.0023(4) -0.0003(4)
P3 0.0111(5) 0.0077(5) 0.0087(5) -0.0005(4) -0.0014(4) 0.0001(4)
P4 0.0128(6) 0.0089(5) 0.0096(6) -0.0015(4) -0.0016(4) -0.0004(4)
O11 0.0122(15) 0.0139(15) 0.0113(15) 0.0041(12) 0.0001(12) -0.0013(13)
O12 0.0136(15) 0.0126(14) 0.0086(15) 0.0000(12) -0.0011(12) 0.0012(12)
O13 0.0198(17) 0.0099(15) 0.0101(16) -0.0008(12) -0.0048(12) 0.0013(12)
O21 0.0140(16) 0.0123(15) 0.0152(17) 0.0033(12) -0.0006(13) 0.0011(13)
O22 0.0110(16) 0.0159(15) 0.0200(18) 0.0025(12) -0.0047(13) -0.0038(13)
O23 0.0132(16) 0.0127(15) 0.0151(16) 0.0030(12) -0.0020(12) -0.0013(13)
O31 0.0174(17) 0.0167(16) 0.0115(16) -0.0024(13) -0.0007(13) 0.0020(13)
O32 0.0145(15) 0.0087(14) 0.0211(17) 0.0010(12) -0.0044(13) -0.0040(13)
O33 0.0162(16) 0.0112(15) 0.0091(16) -0.0014(12) -0.0020(12) 0.0009(12)
O41 0.0191(17) 0.0115(14) 0.0119(16) -0.0035(12) 0.0025(13) -0.0014(13)
O42 0.0181(17) 0.0157(16) 0.0156(17) -0.0034(13) -0.0069(13) 0.0008(13)
O43 0.0213(17) 0.0077(14) 0.0132(16) 0.0011(12) -0.0021(13) -0.0022(12)
O1 0.0177(17) 0.0125(15) 0.0195(17) 0.0000(13) -0.0009(13) 0.0041(13)
O2 0.0249(19) 0.0231(18) 0.033(2) -0.0077(15) 0.0123(15) -0.0078(16)
O3 0.0151(16) 0.0183(16) 0.0145(17) -0.0037(13) -0.0020(13) 0.0034(13)
O4 0.0245(19) 0.032(2) 0.028(2) 0.0000(16) 0.0010(15) -0.0098(17)
O5 0.032(2) 0.0274(19) 0.029(2) 0.0001(16) -0.0025(16) -0.0001(17)

loop_
_atom_type_symbol
_atom_type_description
_atom_type_scat_dispersion_real
_atom_type_scat_dispersion_imag
_atom_type_scat_source
C C 0.0033 0.0016 'International Tables Vol C Tables 4.2.6.8 and 6.1.1.4'
H H 0.0000 0.0000 'International Tables Vol C Tables 4.2.6.8 and 6.1.1.4'
O O 0.0106 0.0060 'International Tables Vol C Tables 4.2.6.8 and 6.1.1.4'
P P 0.1023 0.0942 'International Tables Vol C Tables 4.2.6.8 and 6.1.1.4'
Cl Cl 0.1484 0.1585 'International Tables Vol C Tables 4.2.6.8 and 6.1.1.4'
Ba Ba -0.3244 2.2819 'International Tables Vol C Tables 4.2.6.8 and 6.1.1.4'

loop_
_geom_angle_atom_site_label_1
_geom_angle_atom_site_label_2
_geom_angle_atom_site_label_3
_geom_angle_site_symmetry_1
_geom_angle_site_symmetry_3
_geom_angle
_geom_angle_publ_flag
O13 Ba1 O41 3_556 4_566 153.75(9) no
O13 Ba1 O33 3_556 4_566 93.93(9) no
O41 Ba1 O33 4_566 4_566 66.25(9) no
O13 Ba1 O1 3_556 . 60.24(9) no
O41 Ba1 O1 4_566 . 120.60(9) no
O33 Ba1 O1 4_566 . 66.69(9) no
O13 Ba1 O11 3_556 . 127.03(9) no
O41 Ba1 O11 4_566 . 66.38(9) no
O33 Ba1 O11 4_566 . 74.84(9) no
O1 Ba1 O11 . . 68.01(9) no
O13 Ba1 O1 3_556 3_556 73.79(9) no
O41 Ba1 O1 4_566 3_556 131.84(9) no
O33 Ba1 O1 4_566 3_556 149.77(9) no
O1 Ba1 O1 . 3_556 83.39(10) no
O11 Ba1 O1 . 3_556 90.46(9) no
O13 Ba1 O31 3_556 . 134.61(9) no
O41 Ba1 O31 4_566 . 68.08(9) no
O33 Ba1 O31 4_566 . 131.34(9) no
O1 Ba1 O31 . . 128.19(9) no
O11 Ba1 O31 . . 72.37(8) no
O1 Ba1 O31 3_556 . 64.71(9) no
O13 Ba1 O23 3_556 3_556 63.79(8) no
O41 Ba1 O23 4_566 3_556 114.60(8) no
O33 Ba1 O23 4_566 3_556 129.19(8) no
O1 Ba1 O23 . 3_556 122.76(8) no
O11 Ba1 O23 . 3_556 155.34(8) no
O1 Ba1 O23 3_556 3_556 70.53(8) no
O31 Ba1 O23 . 3_556 85.05(8) no
O13 Ba1 O2 3_556 . 119.09(9) no
O41 Ba1 O2 4_566 . 60.63(9) no
O33 Ba1 O2 4_566 . 114.75(8) no
O1 Ba1 O2 . . 178.54(9) no
O11 Ba1 O2 . . 112.36(8) no
O1 Ba1 O2 3_556 . 95.18(8) no
O31 Ba1 O2 . . 51.14(9) no
O23 Ba1 O2 3_556 . 56.30(8) no
O32 Ba2 O41 2 4_566 108.42(9) no
O32 Ba2 O12 2 . 132.35(9) no
O41 Ba2 O12 4_566 . 115.95(9) no
O32 Ba2 O43 2 2 71.97(9) no
O41 Ba2 O43 4_566 2 81.84(9) no
O12 Ba2 O43 . 2 97.42(9) no
O32 Ba2 O3 2 . 60.88(9) no
O41 Ba2 O3 4_566 . 76.24(9) no
O12 Ba2 O3 . . 145.39(9) no
O43 Ba2 O3 2 . 116.80(9) no
O32 Ba2 O11 2 . 145.42(9) no
O41 Ba2 O11 4_566 . 66.37(9) no
O12 Ba2 O11 . . 52.84(8) no
O43 Ba2 O11 2 . 73.45(8) no
O3 Ba2 O11 . . 139.58(9) no
O32 Ba2 O33 2 . 107.09(9) no
O41 Ba2 O33 4_566 . 117.43(9) no
O12 Ba2 O33 . . 67.09(8) no
O43 Ba2 O33 2 . 158.82(9) no
O3 Ba2 O33 . . 78.51(8) no
O11 Ba2 O33 . . 105.04(8) no
O32 Ba2 O31 2 . 140.73(9) no
O41 Ba2 O31 4_566 . 68.67(9) no
O12 Ba2 O31 . . 74.66(9) no
O43 Ba2 O31 2 . 140.96(8) no
O3 Ba2 O31 . . 81.21(9) no
O11 Ba2 O31 . . 71.58(8) no
O33 Ba2 O31 . . 51.39(8) no
O12 Ba3 O21 4_566 . 80.06(9) no
O12 Ba3 O43 4_566 2 152.20(9) no
O21 Ba3 O43 . 2 127.65(9) no
O12 Ba3 O4 4_566 . 95.18(10) no
O21 Ba3 O4 . . 85.74(10) no
O43 Ba3 O4 2 . 85.98(10) no
O12 Ba3 O11 4_566 . 127.08(9) no
O21 Ba3 O11 . . 66.86(8) no
O43 Ba3 O11 2 . 73.84(8) no
O4 Ba3 O11 . . 120.82(9) no
O12 Ba3 O32 4_566 4_566 69.49(9) no
O21 Ba3 O32 . 4_566 136.97(9) no
O43 Ba3 O32 2 4_566 87.24(9) no
O4 Ba3 O32 . 4_566 125.61(9) no
O11 Ba3 O32 . 4_566 108.62(8) no
O12 Ba3 O33 4_566 4_566 67.18(8) no
O21 Ba3 O33 . 4_566 89.30(9) no
O43 Ba3 O33 2 4_566 110.34(8) no
O4 Ba3 O33 . 4_566 162.28(9) no
O11 Ba3 O33 . 4_566 72.14(8) no
O32 Ba3 O33 4_566 4_566 51.45(8) no
O12 Ba3 O3 4_566 3_566 76.55(9) no
O21 Ba3 O3 . 3_566 143.11(9) no
O43 Ba3 O3 2 3_566 78.09(8) no
O4 Ba3 O3 . 3_566 68.59(9) no
O11 Ba3 O3 . 3_566 149.26(8) no
O32 Ba3 O3 4_566 3_566 57.21(8) no
O33 Ba3 O3 4_566 3_566 107.03(8) no
Cl2 C1 Cl1 . . 107.2(2) no
Cl2 C1 P2 . . 109.5(2) no
Cl1 C1 P2 . . 109.8(2) no
Cl2 C1 P1 . . 107.7(2) no
Cl1 C1 P1 . . 107.9(2) no
P2 C1 P1 . . 114.4(2) yes
Cl3 C2 Cl4 . . 109.4(2) no
Cl3 C2 P3 . . 108.4(2) no
Cl4 C2 P3 . . 108.7(2) no
Cl3 C2 P4 . . 108.8(2) no
Cl4 C2 P4 . . 107.5(2) no
P3 C2 P4 . . 114.0(2) yes
O13 P1 O12 . . 114.99(17) no
O13 P1 O11 . . 113.63(18) no
O12 P1 O11 . . 110.79(17) no
O13 P1 C1 . . 104.15(18) yes
O12 P1 C1 . . 105.98(18) yes
O11 P1 C1 . . 106.39(18) yes
O21 P2 O23 . . 117.27(18) no
O21 P2 O22 . . 108.44(18) no
O23 P2 O22 . . 111.63(17) no
O21 P2 C1 . . 106.25(18) yes
O23 P2 C1 . . 106.63(18) yes
O22 P2 C1 . . 105.89(19) yes
O31 P3 O32 . . 113.86(18) no
O31 P3 O33 . . 111.47(17) no
O32 P3 O33 . . 113.17(17) no
O31 P3 C2 . . 108.61(19) yes
O32 P3 C2 . . 101.84(18) yes
O33 P3 C2 . . 107.13(17) yes
O41 P4 O43 . . 117.15(18) no
O41 P4 O42 . . 110.50(18) no
O43 P4 O42 . . 109.22(17) no
O41 P4 C2 . . 105.44(18) yes
O43 P4 C2 . . 110.26(18) yes
O42 P4 C2 . . 103.33(18) yes
P1 O11 Ba1 . . 116.80(15) no
P1 O11 Ba3 . . 129.39(16) no
Ba1 O11 Ba3 . . 107.39(10) no
P1 O11 Ba2 . . 95.27(14) no
Ba1 O11 Ba2 . . 97.20(9) no
Ba3 O11 Ba2 . . 102.70(9) no
P1 O12 Ba3 . 4_565 137.15(17) no
P1 O12 Ba2 . . 100.77(14) no
Ba3 O12 Ba2 4_565 . 114.12(10) no
P1 O13 Ba1 . 3_556 145.65(17) no
P2 O21 Ba3 . . 129.72(17) no
P2 O22 H22 . . 115.0 no
P2 O23 Ba1 . 3_556 127.31(16) no
P3 O31 Ba1 . . 150.05(17) no
P3 O31 Ba2 . . 96.14(14) no
Ba1 O31 Ba2 . . 94.59(9) no
P3 O32 Ba2 . 2_545 144.34(17) no
P3 O32 Ba3 . 4_565 98.36(14) no
Ba2 O32 Ba3 2_545 4_565 109.66(10) no
P3 O33 Ba1 . 4_565 132.21(16) no
P3 O33 Ba2 . . 97.17(13) no
Ba1 O33 Ba2 4_565 . 118.01(10) no
P3 O33 Ba3 . 4_565 96.38(13) no
Ba1 O33 Ba3 4_565 4_565 105.62(9) no
Ba2 O33 Ba3 . 4_565 102.27(9) no
P4 O41 Ba2 . 4_565 125.22(16) no
P4 O41 Ba1 . 4_565 129.87(17) no
Ba2 O41 Ba1 4_565 4_565 103.62(10) no
P4 O42 H42 . . 106.8 no
P4 O43 Ba2 . 2_545 129.88(17) no
P4 O43 Ba3 . 2_545 124.17(16) no
Ba2 O43 Ba3 2_545 2_545 105.70(9) no
Ba1 O1 Ba1 . 3_556 96.61(10) no
Ba1 O1 H1A . . 115.4 no
Ba1 O1 H1A 3_556 . 111.1 no
Ba1 O1 H1B . . 133.0 no
Ba1 O1 H1B 3_556 . 84.2 no
H1A O1 H1B . . 107.7 no
Ba1 O2 H2A . . 64.3 no
Ba1 O2 H2B . . 74.8 no
H2A O2 H2B . . 108.3 no
Ba2 O3 Ba3 . 3_566 102.39(9) no
Ba2 O3 H3A . . 92.4 no
Ba3 O3 H3A 3_566 . 95.3 no
Ba2 O3 H3B . . 119.0 no
Ba3 O3 H3B 3_566 . 130.7 no
H3A O3 H3B . . 107.7 no
Ba3 O4 H4A . . 117.3 no
Ba3 O4 H4B . . 131.8 no
H4A O4 H4B . . 108.5 no
H5A O5 H5B . . 108.2 no

loop_
_geom_bond_atom_site_label_1
_geom_bond_atom_site_label_2
_geom_bond_site_symmetry_2
_geom_bond_distance
_geom_bond_publ_flag
Ba1 O13 3_556 2.704(3) yes
Ba1 O41 4_566 2.743(3) yes
Ba1 O33 4_566 2.776(3) yes
Ba1 O1 . 2.821(3) yes
Ba1 O11 . 2.822(3) yes
Ba1 O1 3_556 2.880(3) yes
Ba1 O31 . 2.902(3) yes
Ba1 O23 3_556 3.032(3) yes
Ba1 O2 . 3.292(4) yes
Ba2 O32 2 2.653(3) yes
Ba2 O41 4_566 2.689(3) yes
Ba2 O12 . 2.742(3) yes
Ba2 O43 2 2.788(3) yes
Ba2 O3 . 2.869(3) yes
Ba2 O11 . 2.871(3) yes
Ba2 O33 . 2.878(3) yes
Ba2 O31 . 2.909(3) yes
Ba3 O12 4_566 2.658(3) yes
Ba3 O21 . 2.772(3) yes
Ba3 O43 2 2.801(3) yes
Ba3 O4 . 2.820(4) yes
Ba3 O11 . 2.833(3) yes
Ba3 O32 4_566 2.898(3) yes
Ba3 O33 4_566 2.943(3) yes
Ba3 O3 3_566 2.957(3) yes
Cl1 C1 . 1.793(4) no
Cl2 C1 . 1.791(4) no
Cl3 C2 . 1.788(4) no
Cl4 C2 . 1.796(4) no
C1 P2 . 1.844(5) no
C1 P1 . 1.860(4) no
C2 P3 . 1.857(4) no
C2 P4 . 1.857(5) no
P1 O13 . 1.512(3) yes
P1 O12 . 1.514(3) yes
P1 O11 . 1.523(3) yes
P2 O21 . 1.492(3) yes
P2 O23 . 1.512(3) yes
P2 O22 . 1.562(3) yes
P3 O31 . 1.514(3) yes
P3 O32 . 1.515(3) yes
P3 O33 . 1.522(3) yes
P4 O41 . 1.498(3) yes
P4 O43 . 1.500(3) yes
P4 O42 . 1.575(3) yes
O22 H22 . 0.8473 no
O42 H42 . 0.8521 no
O1 H1A . 0.8500 no
O1 H1B . 0.8500 no
O2 H2A . 0.8416 no
O2 H2B . 0.8516 no
O3 H3A . 0.8500 no
O3 H3B . 0.8506 no
O4 H4A . 0.8514 no
O4 H4B . 0.8425 no
O5 H5A . 0.8499 no
O5 H5B . 0.8468 no

loop_
_geom_hbond_atom_site_label_D
_geom_hbond_atom_site_label_H
_geom_hbond_atom_site_label_A
_geom_hbond_site_symmetry_A
_geom_hbond_distance_DH
_geom_hbond_distance_HA
_geom_hbond_distance_DA
_geom_hbond_angle_DHA
O22 H22 O23 3_656 0.85 1.77 2.606(4) 169
O42 H42 O2 4_565 0.85 1.82 2.667(4) 173
O1 H1A O21 . 0.85 1.88 2.722(4) 170
O1 H1B O32 3_556 0.85 2.27 3.020(4) 148
O2 H2A O31 . 0.84 1.89 2.697(5) 159
O2 H2B O23 3_556 0.85 2.25 2.992(5) 146
O3 H3A O13 2 0.85 1.91 2.744(4) 166
O3 H3B O5 3_566 0.85 2.13 2.893(5) 150
O4 H4A O5 . 0.85 2.03 2.868(5) 166
O5 H5A O2 3_566 0.85 2.25 3.037(5) 154
O5 H5B O22 2_656 0.85 2.35 3.081(5) 146
